data_1529357
loop_
_publ_author_name
'Liu, Bing'
'Fernandes, Jos\'e A'
'Tom\'e, Jo\~ao P C'
'Paz, Filipe A Almeida'
'Cunha-Silva, Lu\'is'

_publ_section_title
;
 Multidimensional Transition Metal Complexes Based on
 3-Amino-1H-1,2,4-triazole-5-carboxylic Acid: From Discrete Mononuclear
 Complexes to Layered Materials.
;
_journal_issue 7
_journal_name_full 'Molecules (Basel, Switzerland)'
_journal_page_first 12341
_journal_page_last 12363
_journal_paper_doi 10.3390/molecules200712341
_journal_volume 20
_journal_year 2015
_chemical_formula_moiety 'C6 H10 Mn N8 O6, 2(H2 O)'
_chemical_formula_sum 'C6 H14 Mn N8 O8'
_chemical_formula_weight 381.19
_space_group_crystal_system triclinic
_space_group_IT_number 2
_space_group_name_Hall '-P 1'
_space_group_name_H-M_alt 'P -1'
_symmetry_space_group_name_Hall '-P 1'
_symmetry_space_group_name_H-M 'P -1'
_atom_sites_solution_hydrogens difmap
_audit_creation_date '22 June 2015'
_audit_creation_method 'SHELXL-2014/7, manual editing plus enCIFer'
_cell_angle_alpha 90.532(10)
_cell_angle_beta 102.774(11)
_cell_angle_gamma 109.139(10)
_cell_formula_units_Z 1
_cell_length_a 5.2482(9)
_cell_length_b 6.5330(11)
_cell_length_c 10.6128(18)
_cell_measurement_reflns_used 1685
_cell_measurement_temperature 150(2)
_cell_measurement_theta_max 28.83
_cell_measurement_theta_min 3.31
_cell_volume 333.93(10)
_computing_cell_refinement 'SAINT V8.27B (Bruker AXS Inc., 2012)'
_computing_data_collection 'APEX2 2012.4 (Bruker AXS Inc., 2012)'
_computing_data_reduction 'SAINT V8.27B (Bruker AXS Inc., 2012)'
_computing_molecular_graphics 'DIAMOND (Brandenburg, 2009)'
_computing_publication_material 'SHELXTL (Sheldrick, 2014)'
_computing_structure_refinement 'SHELXL-2014/6 (Sheldrick, 2014)'
_computing_structure_solution 'SHELXS (Sheldrick, 2014)'
_diffrn_ambient_temperature 150(2)
_diffrn_measured_fraction_theta_full 0.993
_diffrn_measured_fraction_theta_max 0.993
_diffrn_measurement_device_type 'Bruker X8 Kappa CCD APEX II'
_diffrn_measurement_method '\w / \f scans'
_diffrn_radiation_monochromator graphite
_diffrn_radiation_source 'fine-focus sealed tube'
_diffrn_radiation_type MoK\a
_diffrn_radiation_wavelength 0.71073
_diffrn_reflns_av_R_equivalents 0.0411
_diffrn_reflns_av_unetI/netI 0.0531
_diffrn_reflns_laue_measured_fraction_full 0.993
_diffrn_reflns_laue_measured_fraction_max 0.993
_diffrn_reflns_limit_h_max 6
_diffrn_reflns_limit_h_min -6
_diffrn_reflns_limit_k_max 8
_diffrn_reflns_limit_k_min -8
_diffrn_reflns_limit_l_max 13
_diffrn_reflns_limit_l_min -13
_diffrn_reflns_number 4790
_diffrn_reflns_point_group_measured_fraction_full 0.993
_diffrn_reflns_point_group_measured_fraction_max 0.993
_diffrn_reflns_theta_full 25.242
_diffrn_reflns_theta_max 27.482
_diffrn_reflns_theta_min 3.953
_diffrn_standards_number 0
_exptl_absorpt_coefficient_mu 1.052
_exptl_absorpt_correction_type multi-scan
_exptl_absorpt_process_details
; 
 SADABS V2012/1 (Bruker AXS Inc.) 
;
_exptl_crystal_colour Colourless
_exptl_crystal_density_diffrn 1.896
_exptl_crystal_description Block
_exptl_crystal_F_000 195
_exptl_crystal_size_max 0.080
_exptl_crystal_size_mid 0.040
_exptl_crystal_size_min 0.030
_exptl_transmission_factor_max 0.971
_exptl_transmission_factor_min 0.951
_refine_diff_density_max 0.384
_refine_diff_density_min -0.487
_refine_diff_density_rms 0.088
_refine_ls_extinction_method none
_refine_ls_goodness_of_fit_ref 1.226
_refine_ls_hydrogen_treatment refxyz
_refine_ls_matrix_type full
_refine_ls_number_parameters 131
_refine_ls_number_reflns 1519
_refine_ls_number_restraints 5
_refine_ls_restrained_S_all 1.225
_refine_ls_R_factor_all 0.0603
_refine_ls_R_factor_gt 0.0514
_refine_ls_shift/su_max 0.000
_refine_ls_shift/su_mean 0.000
_refine_ls_structure_factor_coef Fsqd
_refine_ls_weighting_details 'w=1/[\s^2^(Fo^2^)+(0.0133P)^2^+0.4447P] where P=(Fo^2^+2Fc^2^)/3'
_refine_ls_weighting_scheme calc
_refine_ls_wR_factor_gt 0.0828
_refine_ls_wR_factor_ref 0.0857
_reflns_Friedel_coverage 0.000
_reflns_number_gt 1372
_reflns_number_total 1519
_reflns_threshold_expression 'I > 2\s(I)'
_cod_data_source_file comp_2.cif
_cod_data_source_block comp_2
_cod_depositor_comments
;
The following automatic conversions were performed:

'_space_group_crystal_system' value 'Triclinic' changed to
'triclinic' according to
/usr/data/users/saulius/crontab/automatic-downloads/current/MDPI/lib/dictionaries/cif_core.dic
dictionary named 'cif_core.dic' version 2.4.2 from 2011-04-26.

'_exptl_absorpt_correction_type' value 'Multi-scan' changed to
'multi-scan' according to
/usr/data/users/saulius/crontab/automatic-downloads/current/MDPI/lib/dictionaries/cif_core.dic
dictionary named 'cif_core.dic' version 2.4.2 from 2011-04-26.

Automatic conversion script
Id: cif_fix_values 3271 2015-04-21 07:52:19Z andrius 
;
_cod_database_code 1529357
_shelx_space_group_comment
;
The symmetry employed for this shelxl refinement is uniquely defined
by the following loop, which should always be used as a source of
symmetry information in preference to the above space-group names.
They are only intended as comments.
;
_shelx_estimated_absorpt_t_min 0.921
_shelx_estimated_absorpt_t_max 0.969

loop_
_space_group_symop_operation_xyz
'x, y, z'
'-x, -y, -z'

loop_
_atom_site_label
_atom_site_type_symbol
_atom_site_fract_x
_atom_site_fract_y
_atom_site_fract_z
_atom_site_U_iso_or_equiv
_atom_site_adp_type
_atom_site_occupancy
_atom_site_site_symmetry_order
_atom_site_calc_flag
_atom_site_refinement_flags_posn
_atom_site_refinement_flags_adp
_atom_site_refinement_flags_occupancy
Mn1 Mn 0.5000 0.5000 0.5000 0.00853(18) Uani 1 2 d S . P
N11 N 0.0251(5) 0.2462(4) 0.0981(2) 0.0135(6) Uani 1 1 d . . .
H11A H -0.106(9) 0.217(7) 0.022(4) 0.020 Uiso 0.75 1 d . U P
N12 N 0.1988(5) 0.1277(4) 0.1338(2) 0.0133(5) Uani 1 1 d D . .
H12A H 0.18(3) 0.005(11) 0.093(11) 0.020 Uiso 0.25 1 d D U P
C13 C 0.3279(6) 0.2114(5) 0.2532(3) 0.0121(6) Uani 1 1 d . . .
N14 N 0.2506(5) 0.3740(4) 0.2978(2) 0.0121(5) Uani 1 1 d . . .
C15 C 0.0565(6) 0.3904(5) 0.1968(3) 0.0124(6) Uani 1 1 d . . .
N1 N -0.0826(6) 0.5312(5) 0.1900(3) 0.0182(6) Uani 1 1 d . . .
H1A H -0.095(7) 0.589(6) 0.263(4) 0.022 Uiso 1 1 d . U .
H1B H -0.216(8) 0.509(6) 0.128(4) 0.022 Uiso 1 1 d . U .
C1 C 0.5488(6) 0.1425(5) 0.3370(3) 0.0111(6) Uani 1 1 d . . .
O1 O 0.6487(4) 0.2410(3) 0.45041(19) 0.0135(5) Uani 1 1 d . . .
O2 O 0.6236(4) -0.0004(3) 0.2932(2) 0.0169(5) Uani 1 1 d . . .
O1W O 0.8334(4) 0.7265(3) 0.4234(2) 0.0147(5) Uani 1 1 d D . .
H1WA H 1.019(3) 0.772(4) 0.471(3) 0.022 Uiso 1 1 d D U .
H1WB H 0.792(5) 0.846(3) 0.387(3) 0.022 Uiso 1 1 d D U .
O2W O 0.4732(5) 0.7414(4) 0.0638(2) 0.0191(5) Uani 1 1 d D . .
H2WA H 0.596(6) 0.828(5) 0.018(3) 0.029 Uiso 1 1 d D U .
H3WB H 0.516(8) 0.824(6) 0.129(4) 0.029 Uiso 1 1 d . U .

loop_
_atom_site_aniso_label
_atom_site_aniso_U_11
_atom_site_aniso_U_22
_atom_site_aniso_U_33
_atom_site_aniso_U_23
_atom_site_aniso_U_13
_atom_site_aniso_U_12
Mn1 0.0073(3) 0.0102(4) 0.0074(3) -0.0025(3) -0.0002(2) 0.0035(3)
N11 0.0122(13) 0.0176(14) 0.0105(13) -0.0012(11) -0.0001(10) 0.0066(11)
N12 0.0123(13) 0.0146(14) 0.0138(13) 0.0010(11) 0.0007(10) 0.0073(11)
C13 0.0120(15) 0.0120(15) 0.0121(14) 0.0012(12) 0.0027(12) 0.0038(12)
N14 0.0103(12) 0.0142(13) 0.0130(12) 0.0011(10) 0.0017(10) 0.0061(10)
C15 0.0119(15) 0.0138(16) 0.0119(15) 0.0031(12) 0.0050(12) 0.0035(12)
N1 0.0195(15) 0.0244(16) 0.0137(14) -0.0005(12) -0.0002(11) 0.0142(13)
C1 0.0090(14) 0.0116(15) 0.0122(14) 0.0025(12) 0.0032(12) 0.0023(12)
O1 0.0118(11) 0.0183(12) 0.0100(10) -0.0027(9) -0.0018(8) 0.0072(9)
O2 0.0194(12) 0.0185(12) 0.0154(11) -0.0012(9) 0.0013(9) 0.0115(10)
O1W 0.0121(11) 0.0154(11) 0.0158(11) 0.0026(9) 0.0006(9) 0.0056(9)
O2W 0.0186(12) 0.0231(13) 0.0137(11) -0.0025(10) 0.0027(10) 0.0053(10)

loop_
_atom_type_symbol
_atom_type_description
_atom_type_scat_dispersion_real
_atom_type_scat_dispersion_imag
_atom_type_scat_source
C C 0.0033 0.0016 'International Tables Vol C Tables 4.2.6.8 and 6.1.1.4'
H H 0.0000 0.0000 'International Tables Vol C Tables 4.2.6.8 and 6.1.1.4'
Mn Mn 0.3368 0.7283 'International Tables Vol C Tables 4.2.6.8 and 6.1.1.4'
N N 0.0061 0.0033 'International Tables Vol C Tables 4.2.6.8 and 6.1.1.4'
O O 0.0106 0.0060 'International Tables Vol C Tables 4.2.6.8 and 6.1.1.4'

loop_
_geom_angle_atom_site_label_1
_geom_angle_atom_site_label_2
_geom_angle_atom_site_label_3
_geom_angle
_geom_angle_site_symmetry_1
_geom_angle_site_symmetry_3
O1 Mn1 O1 180.0 2_666 .
O1 Mn1 O1W 87.38(8) 2_666 2_666
O1 Mn1 O1W 92.62(8) . 2_666
O1 Mn1 O1W 92.62(8) 2_666 .
O1 Mn1 O1W 87.38(8) . .
O1W Mn1 O1W 180.0 2_666 .
O1 Mn1 N14 76.23(8) 2_666 2_666
O1 Mn1 N14 103.77(8) . 2_666
O1W Mn1 N14 90.45(9) 2_666 2_666
O1W Mn1 N14 89.56(9) . 2_666
O1 Mn1 N14 103.77(8) 2_666 .
O1 Mn1 N14 76.23(8) . .
O1W Mn1 N14 89.55(9) 2_666 .
O1W Mn1 N14 90.44(8) . .
N14 Mn1 N14 180.0 2_666 .
C15 N11 N12 110.3(2) . .
C15 N11 H11A 126(3) . .
N12 N11 H11A 123(3) . .
C13 N12 N11 102.1(2) . .
C13 N12 H12A 131(9) . .
N11 N12 H12A 125(9) . .
N12 C13 N14 115.3(3) . .
N12 C13 C1 124.1(3) . .
N14 C13 C1 120.5(3) . .
C15 N14 C13 102.9(2) . .
C15 N14 Mn1 147.2(2) . .
C13 N14 Mn1 109.89(19) . .
N14 C15 N1 126.7(3) . .
N14 C15 N11 109.4(3) . .
N1 C15 N11 123.9(3) . .
C15 N1 H1A 118(2) . .
C15 N1 H1B 116(2) . .
H1A N1 H1B 117(3) . .
O2 C1 O1 125.1(3) . .
O2 C1 C13 119.7(3) . .
O1 C1 C13 115.2(3) . .
C1 O1 Mn1 118.08(19) . .
Mn1 O1W H1WA 121.1(18) . .
Mn1 O1W H1WB 114.5(18) . .
H1WA O1W H1WB 109.7(15) . .
H2WA O2W H3WB 99(3) . .

loop_
_geom_bond_atom_site_label_1
_geom_bond_atom_site_label_2
_geom_bond_distance
_geom_bond_site_symmetry_2
Mn1 O1 2.186(2) 2_666
Mn1 O1 2.186(2) .
Mn1 O1W 2.206(2) 2_666
Mn1 O1W 2.206(2) .
Mn1 N14 2.239(3) 2_666
Mn1 N14 2.239(3) .
N11 C15 1.348(4) .
N11 N12 1.375(3) .
N11 H11A 0.91(5) .
N12 C13 1.315(4) .
N12 H12A 0.880(10) .
C13 N14 1.370(4) .
C13 C1 1.493(4) .
N14 C15 1.337(4) .
C15 N1 1.343(4) .
N1 H1A 0.88(4) .
N1 H1B 0.82(4) .
C1 O2 1.247(3) .
C1 O1 1.274(3) .
O1W H1WA 0.939(10) .
O1W H1WB 0.942(10) .
O2W H2WA 0.939(10) .
O2W H3WB 0.82(4) .

loop_
_geom_hbond_atom_site_label_D
_geom_hbond_atom_site_label_H
_geom_hbond_atom_site_label_A
_geom_hbond_distance_DH
_geom_hbond_distance_HA
_geom_hbond_distance_DA
_geom_hbond_angle_DHA
_geom_hbond_site_symmetry_A
N11 H11A O2W 0.91(5) 2.05(5) 2.820(3) 142(4) 2_565
N11 H11A N12 0.91(5) 2.63(4) 3.183(3) 120(3) 2
N1 H1A O1W 0.88(4) 2.08(4) 2.957(4) 173(3) 1_455
N1 H1B O2W 0.82(4) 2.43(4) 3.115(4) 142(3) 2_565
N1 H1B O2W 0.82(4) 2.57(4) 3.141(4) 128(3) 1_455
O1W H1WA O1 0.939(10) 1.789(12) 2.689(3) 160(3) 2_766
O1W H1WB O2 0.942(10) 1.729(12) 2.639(3) 162(3) 1_565
O2W H2WA N12 0.939(10) 2.098(19) 2.959(3) 152(3) 2_665
O2W H3WB O2 0.82(4) 1.94(4) 2.757(3) 175(4) 1_565

loop_
_geom_torsion_atom_site_label_1
_geom_torsion_atom_site_label_2
_geom_torsion_atom_site_label_3
_geom_torsion_atom_site_label_4
_geom_torsion
C15 N11 N12 C13 -0.7(3)
N11 N12 C13 N14 0.3(3)
N11 N12 C13 C1 -178.5(3)
N12 C13 N14 C15 0.2(4)
C1 C13 N14 C15 179.0(3)
N12 C13 N14 Mn1 -178.6(2)
C1 C13 N14 Mn1 0.2(3)
C13 N14 C15 N1 -178.6(3)
Mn1 N14 C15 N1 -0.7(6)
C13 N14 C15 N11 -0.6(3)
Mn1 N14 C15 N11 177.3(3)
N12 N11 C15 N14 0.9(3)
N12 N11 C15 N1 178.9(3)
N12 C13 C1 O2 1.3(5)
N14 C13 C1 O2 -177.4(3)
N12 C13 C1 O1 -179.5(3)
N14 C13 C1 O1 1.8(4)
O2 C1 O1 Mn1 176.3(2)
C13 C1 O1 Mn1 -2.9(3)
